data_4089531
loop_
_publ_author_name
'Hlina, Johann'
'Baumgartner, Judith'
'Marschner, Christoph'
'Albers, Lena'
'M\"uller, Thomas'

_publ_section_title
;
 Cyclic Disilylated and Digermylated Germylenes.
;
_journal_issue 11
_journal_name_full Organometallics
_journal_page_first 3404
_journal_page_last 3410
_journal_paper_doi 10.1021/om400365v
_journal_volume 32
_journal_year 2013
_chemical_formula_sum 'C22 H63 Ge3 P Si6'
_chemical_formula_weight 745.00
_space_group_IT_number 14
_space_group_name_Hall '-P 2yn'
_space_group_name_H-M_alt 'P 1 21/n 1'
_symmetry_cell_setting monoclinic
_symmetry_space_group_name_H-M 'P 1 21/n 1'
_atom_sites_solution_hydrogens geom
_atom_sites_solution_primary direct
_atom_sites_solution_secondary difmap
_audit_creation_method SHELXL-97
_cell_angle_alpha 90.00
_cell_angle_beta 102.59(3)
_cell_angle_gamma 90.00
_cell_formula_units_Z 4
_cell_length_a 9.7132(19)
_cell_length_b 21.392(4)
_cell_length_c 19.039(4)
_cell_measurement_reflns_used 11233
_cell_measurement_temperature 100(2)
_cell_measurement_theta_max 52.539
_cell_measurement_theta_min 4.377
_cell_volume 3860.9(14)
_computing_cell_refinement 'Bruker XSCANS'
_computing_data_collection 'Bruker XSCANS'
_computing_data_reduction 'Bruker SHELXTL'
_computing_molecular_graphics 'Bruker SHELXTL'
_computing_publication_material 'Bruker SHELXTL'
_computing_structure_refinement 'SHELXL-97 (Sheldrick, 1997)'
_computing_structure_solution 'SHELXS-97 (Sheldrick, 1990)'
_diffrn_ambient_temperature 100(2)
_diffrn_measured_fraction_theta_full 0.995
_diffrn_measured_fraction_theta_max 0.995
_diffrn_measurement_device_type 'SMART APEX'
_diffrn_measurement_method '\w scans'
_diffrn_radiation_monochromator graphite
_diffrn_radiation_source 'fine-focus sealed tube'
_diffrn_radiation_type MoK\a
_diffrn_radiation_wavelength 0.71073
_diffrn_reflns_av_R_equivalents 0.0384
_diffrn_reflns_av_sigmaI/netI 0.0349
_diffrn_reflns_limit_h_max 11
_diffrn_reflns_limit_h_min -11
_diffrn_reflns_limit_k_max 25
_diffrn_reflns_limit_k_min -25
_diffrn_reflns_limit_l_max 22
_diffrn_reflns_limit_l_min -22
_diffrn_reflns_number 27252
_diffrn_reflns_theta_full 25.00
_diffrn_reflns_theta_max 25.00
_diffrn_reflns_theta_min 1.45
_exptl_absorpt_coefficient_mu 2.559
_exptl_absorpt_correction_T_max 0.6029
_exptl_absorpt_correction_T_min 0.4678
_exptl_absorpt_correction_type multi-scan
_exptl_absorpt_process_details SADABS
_exptl_crystal_colour yellow
_exptl_crystal_density_diffrn 1.282
_exptl_crystal_density_method 'not measured'
_exptl_crystal_description blocks
_exptl_crystal_F_000 1560
_exptl_crystal_size_max 0.35
_exptl_crystal_size_mid 0.28
_exptl_crystal_size_min 0.22
_refine_diff_density_max 5.067
_refine_diff_density_min -1.919
_refine_diff_density_rms 0.244
_refine_ls_extinction_method none
_refine_ls_goodness_of_fit_ref 1.157
_refine_ls_hydrogen_treatment constr
_refine_ls_matrix_type full
_refine_ls_number_parameters 308
_refine_ls_number_reflns 6769
_refine_ls_number_restraints 0
_refine_ls_restrained_S_all 1.157
_refine_ls_R_factor_all 0.1081
_refine_ls_R_factor_gt 0.1035
_refine_ls_shift/su_max 0.007
_refine_ls_shift/su_mean 0.001
_refine_ls_structure_factor_coef Fsqd
_refine_ls_weighting_details 'calc w=1/[\s^2^(Fo^2^)+(0.0691P)^2^+136.9517P] where P=(Fo^2^+2Fc^2^)/3'
_refine_ls_weighting_scheme calc
_refine_ls_wR_factor_gt 0.2701
_refine_ls_wR_factor_ref 0.2721
_reflns_number_gt 6090
_reflns_number_total 6769
_reflns_threshold_expression >2sigma(I)
_cod_data_source_file om400365v_si_002.cif
_cod_data_source_block 2a_831j
_cod_depositor_comments
;
The following automatic conversions were performed:

data item '_symmetry_cell_setting' value 'Monoclinic' was changed to
'monoclinic' in accordance with the
/home/saulius/struct/COD-crude-data/automatic-downloads/DataCite-retrospective/ACS/depositions/lib/dictionaries/cif_core.dic
dictionary named 'cif_core.dic' version 2.4.2 last updated on
2011-04-26.

Automatic conversion script
Id: cif_fix_values 6909 2019-04-08 15:41:33Z antanas 
;
_cod_original_cell_volume 3860.9(13)
_cod_original_sg_symbol_H-M P2(1)/n
_cod_database_code 4089531

loop_
_symmetry_equiv_pos_as_xyz
'x, y, z'
'-x+1/2, y+1/2, -z+1/2'
'-x, -y, -z'
'x-1/2, -y-1/2, z-1/2'

loop_
_atom_site_label
_atom_site_type_symbol
_atom_site_fract_x
_atom_site_fract_y
_atom_site_fract_z
_atom_site_U_iso_or_equiv
_atom_site_adp_type
_atom_site_occupancy
_atom_site_symmetry_multiplicity
_atom_site_calc_flag
_atom_site_refinement_flags
Ge1 Ge 0.87314(12) 0.16577(5) 0.62385(6) 0.0195(3) Uani 1 1 d .
Ge2 Ge 0.80626(15) 0.26114(6) 0.54466(7) 0.0305(4) Uani 1 1 d .
Ge3 Ge 0.86101(12) 0.34718(5) 0.63512(6) 0.0188(3) Uani 1 1 d .
P1 P 0.9981(4) 0.27762(15) 0.48662(17) 0.0281(7) Uani 1 1 d .
Si1 Si 0.6891(4) 0.09883(17) 0.5626(2) 0.0313(8) Uani 1 1 d .
Si2 Si 1.0859(4) 0.10641(18) 0.6526(2) 0.0341(9) Uani 1 1 d .
Si3 Si 0.8234(4) 0.19701(16) 0.73747(19) 0.0281(8) Uani 1 1 d .
Si4 Si 0.7511(4) 0.30131(15) 0.72351(18) 0.0248(7) Uani 1 1 d .
Si5 Si 0.7156(4) 0.43483(16) 0.5889(2) 0.0293(8) Uani 1 1 d .
Si6 Si 1.0799(4) 0.39196(17) 0.69634(19) 0.0275(8) Uani 1 1 d .
C1 C 0.9729(15) 0.2319(7) 0.4031(8) 0.039(3) Uani 1 1 d .
H1A H 0.8737 0.2357 0.3765 0.047 Uiso 1 1 calc R
H1B H 1.0339 0.2491 0.3724 0.047 Uiso 1 1 calc R
C2 C 1.0083(16) 0.1631(7) 0.4180(9) 0.046(4) Uani 1 1 d .
H2A H 1.1060 0.1593 0.4451 0.070 Uiso 1 1 calc R
H2B H 0.9970 0.1406 0.3723 0.070 Uiso 1 1 calc R
H2C H 0.9446 0.1454 0.4462 0.070 Uiso 1 1 calc R
C3 C 0.9907(14) 0.3586(6) 0.4540(7) 0.035(3) Uani 1 1 d .
H3A H 1.0060 0.3872 0.4958 0.042 Uiso 1 1 calc R
H3B H 1.0684 0.3653 0.4288 0.042 Uiso 1 1 calc R
C4 C 0.8528(19) 0.3751(8) 0.4036(9) 0.054(4) Uani 1 1 d .
H4A H 0.8417 0.3503 0.3595 0.081 Uiso 1 1 calc R
H4B H 0.8525 0.4197 0.3916 0.081 Uiso 1 1 calc R
H4C H 0.7746 0.3661 0.4271 0.081 Uiso 1 1 calc R
C5 C 1.1794(16) 0.2634(7) 0.5308(7) 0.037(3) Uani 1 1 d .
H5A H 1.1993 0.2865 0.5770 0.044 Uiso 1 1 calc R
H5B H 1.1901 0.2183 0.5424 0.044 Uiso 1 1 calc R
C6 C 1.2887(17) 0.2812(9) 0.4901(9) 0.055(4) Uani 1 1 d .
H6A H 1.2637 0.2634 0.4415 0.083 Uiso 1 1 calc R
H6B H 1.3807 0.2649 0.5151 0.083 Uiso 1 1 calc R
H6C H 1.2936 0.3268 0.4869 0.083 Uiso 1 1 calc R
C7 C 0.702(2) 0.0183(8) 0.5990(11) 0.067(5) Uani 1 1 d .
H7A H 0.6233 -0.0068 0.5720 0.101 Uiso 1 1 calc R
H7B H 0.6969 0.0195 0.6499 0.101 Uiso 1 1 calc R
H7C H 0.7914 -0.0004 0.5944 0.101 Uiso 1 1 calc R
C8 C 0.6935(16) 0.0919(8) 0.4659(8) 0.047(4) Uani 1 1 d .
H8A H 0.6174 0.0642 0.4418 0.070 Uiso 1 1 calc R
H8B H 0.7846 0.0745 0.4614 0.070 Uiso 1 1 calc R
H8C H 0.6810 0.1333 0.4434 0.070 Uiso 1 1 calc R
C9 C 0.5117(18) 0.1308(10) 0.5656(11) 0.067(5) Uani 1 1 d .
H9A H 0.5218 0.1737 0.5841 0.101 Uiso 1 1 calc R
H9B H 0.4684 0.1048 0.5973 0.101 Uiso 1 1 calc R
H9C H 0.4517 0.1307 0.5170 0.101 Uiso 1 1 calc R
C10 C 1.1306(17) 0.0645(7) 0.5745(9) 0.048(4) Uani 1 1 d .
H10A H 1.2132 0.0378 0.5914 0.072 Uiso 1 1 calc R
H10B H 1.1516 0.0950 0.5399 0.072 Uiso 1 1 calc R
H10C H 1.0504 0.0386 0.5511 0.072 Uiso 1 1 calc R
C11 C 1.0618(19) 0.0450(8) 0.7195(11) 0.061(5) Uani 1 1 d .
H11A H 1.1509 0.0226 0.7364 0.091 Uiso 1 1 calc R
H11B H 0.9886 0.0155 0.6966 0.091 Uiso 1 1 calc R
H11C H 1.0335 0.0650 0.7605 0.091 Uiso 1 1 calc R
C12 C 1.2447(14) 0.1535(8) 0.6958(8) 0.042(3) Uani 1 1 d .
H12A H 1.2285 0.1729 0.7399 0.063 Uiso 1 1 calc R
H12B H 1.2613 0.1861 0.6624 0.063 Uiso 1 1 calc R
H12C H 1.3273 0.1260 0.7077 0.063 Uiso 1 1 calc R
C13 C 0.6877(16) 0.1477(7) 0.7672(8) 0.040(3) Uani 1 1 d .
H13A H 0.7146 0.1036 0.7667 0.060 Uiso 1 1 calc R
H13B H 0.5959 0.1540 0.7343 0.060 Uiso 1 1 calc R
H13C H 0.6814 0.1598 0.8160 0.060 Uiso 1 1 calc R
C14 C 0.9864(16) 0.1917(8) 0.8138(8) 0.045(4) Uani 1 1 d .
H14A H 0.9711 0.2160 0.8550 0.067 Uiso 1 1 calc R
H14B H 1.0681 0.2085 0.7975 0.067 Uiso 1 1 calc R
H14C H 1.0039 0.1479 0.8280 0.067 Uiso 1 1 calc R
C15 C 0.5513(13) 0.3001(7) 0.6892(8) 0.038(3) Uani 1 1 d .
H15A H 0.5089 0.2720 0.7193 0.058 Uiso 1 1 calc R
H15B H 0.5286 0.2852 0.6393 0.058 Uiso 1 1 calc R
H15C H 0.5137 0.3424 0.6914 0.058 Uiso 1 1 calc R
C16 C 0.7890(18) 0.3434(7) 0.8127(8) 0.046(4) Uani 1 1 d .
H16A H 0.7490 0.3856 0.8064 0.069 Uiso 1 1 calc R
H16B H 0.8913 0.3461 0.8311 0.069 Uiso 1 1 calc R
H16C H 0.7466 0.3203 0.8471 0.069 Uiso 1 1 calc R
C17 C 0.8153(16) 0.4941(6) 0.5500(8) 0.039(3) Uani 1 1 d .
H17A H 0.7545 0.5302 0.5340 0.059 Uiso 1 1 calc R
H17B H 0.8469 0.4761 0.5089 0.059 Uiso 1 1 calc R
H17C H 0.8975 0.5075 0.5866 0.059 Uiso 1 1 calc R
C18 C 0.5612(14) 0.4078(7) 0.5194(9) 0.043(4) Uani 1 1 d .
H18A H 0.5172 0.4437 0.4912 0.064 Uiso 1 1 calc R
H18B H 0.4924 0.3878 0.5429 0.064 Uiso 1 1 calc R
H18C H 0.5927 0.3776 0.4874 0.064 Uiso 1 1 calc R
C19 C 0.6486(17) 0.4767(7) 0.6608(9) 0.046(4) Uani 1 1 d .
H19A H 0.7244 0.4801 0.7040 0.069 Uiso 1 1 calc R
H19B H 0.5696 0.4533 0.6723 0.069 Uiso 1 1 calc R
H19C H 0.6166 0.5186 0.6439 0.069 Uiso 1 1 calc R
C20 C 1.1891(14) 0.4236(7) 0.6352(8) 0.037(3) Uani 1 1 d .
H20A H 1.2774 0.4404 0.6640 0.055 Uiso 1 1 calc R
H20B H 1.1371 0.4570 0.6055 0.055 Uiso 1 1 calc R
H20C H 1.2101 0.3901 0.6041 0.055 Uiso 1 1 calc R
C21 C 1.1917(15) 0.3345(8) 0.7578(9) 0.049(4) Uani 1 1 d .
H21A H 1.2081 0.2976 0.7302 0.073 Uiso 1 1 calc R
H21B H 1.1432 0.3220 0.7957 0.073 Uiso 1 1 calc R
H21C H 1.2823 0.3539 0.7798 0.073 Uiso 1 1 calc R
C22 C 1.0447(16) 0.4593(7) 0.7540(8) 0.044(4) Uani 1 1 d .
H22A H 1.1343 0.4749 0.7827 0.066 Uiso 1 1 calc R
H22B H 0.9849 0.4450 0.7861 0.066 Uiso 1 1 calc R
H22C H 0.9966 0.4928 0.7231 0.066 Uiso 1 1 calc R

loop_
_atom_site_aniso_label
_atom_site_aniso_U_11
_atom_site_aniso_U_22
_atom_site_aniso_U_33
_atom_site_aniso_U_23
_atom_site_aniso_U_13
_atom_site_aniso_U_12
Ge1 0.0145(6) 0.0202(6) 0.0246(6) -0.0009(5) 0.0063(5) 0.0026(4)
Ge2 0.0368(8) 0.0278(7) 0.0276(7) 0.0005(5) 0.0083(6) -0.0003(6)
Ge3 0.0156(6) 0.0191(6) 0.0212(6) 0.0041(5) 0.0031(5) -0.0017(4)
P1 0.0365(18) 0.0255(16) 0.0218(16) -0.0001(13) 0.0052(13) -0.0040(14)
Si1 0.0287(18) 0.0289(18) 0.037(2) -0.0042(15) 0.0078(15) -0.0092(15)
Si2 0.0269(18) 0.0305(19) 0.047(2) 0.0073(16) 0.0129(16) 0.0083(15)
Si3 0.0348(19) 0.0264(18) 0.0272(18) 0.0054(14) 0.0157(15) 0.0030(15)
Si4 0.0272(17) 0.0238(17) 0.0277(17) 0.0000(13) 0.0156(14) 0.0016(13)
Si5 0.0264(18) 0.0231(17) 0.037(2) 0.0019(14) 0.0037(15) 0.0046(14)
Si6 0.0244(17) 0.0315(18) 0.0260(17) -0.0042(14) 0.0038(14) -0.0040(14)
C1 0.034(8) 0.043(8) 0.040(8) -0.014(7) 0.008(6) -0.004(6)
C2 0.035(8) 0.047(9) 0.056(10) -0.022(8) 0.008(7) -0.001(7)
C3 0.037(7) 0.032(7) 0.037(7) 0.005(6) 0.011(6) -0.008(6)
C4 0.068(11) 0.051(10) 0.039(9) 0.011(7) 0.002(8) -0.005(8)
C5 0.052(9) 0.036(7) 0.021(6) 0.002(5) 0.004(6) 0.001(6)
C6 0.040(9) 0.071(12) 0.050(10) -0.007(9) -0.002(7) 0.002(8)
C7 0.085(14) 0.043(10) 0.068(12) -0.001(9) 0.005(10) -0.017(9)
C8 0.043(9) 0.048(9) 0.047(9) -0.016(7) 0.004(7) -0.016(7)
C9 0.041(10) 0.084(14) 0.079(13) -0.030(11) 0.019(9) -0.008(9)
C10 0.044(9) 0.042(9) 0.059(10) -0.012(7) 0.014(8) 0.007(7)
C11 0.051(10) 0.051(10) 0.084(13) 0.025(9) 0.022(9) 0.014(8)
C12 0.028(7) 0.057(9) 0.040(8) -0.001(7) 0.007(6) 0.009(7)
C13 0.050(9) 0.035(8) 0.044(8) 0.005(6) 0.032(7) -0.005(6)
C14 0.048(9) 0.059(10) 0.030(7) 0.011(7) 0.016(7) 0.006(7)
C15 0.023(7) 0.042(8) 0.058(9) 0.009(7) 0.024(6) -0.003(6)
C16 0.062(10) 0.044(9) 0.039(8) -0.006(7) 0.028(8) -0.007(7)
C17 0.048(9) 0.032(7) 0.042(8) 0.007(6) 0.019(7) 0.007(6)
C18 0.027(7) 0.036(8) 0.056(9) -0.002(7) -0.010(6) 0.008(6)
C19 0.047(9) 0.040(8) 0.052(9) -0.007(7) 0.015(7) 0.002(7)
C20 0.031(7) 0.044(8) 0.039(8) -0.011(6) 0.013(6) -0.010(6)
C21 0.029(7) 0.068(11) 0.043(9) 0.003(8) -0.006(6) 0.001(7)
C22 0.045(9) 0.051(9) 0.038(8) -0.017(7) 0.012(7) -0.015(7)

loop_
_atom_type_symbol
_atom_type_description
_atom_type_scat_dispersion_real
_atom_type_scat_dispersion_imag
_atom_type_scat_source
C C 0.0033 0.0016 'International Tables Vol C Tables 4.2.6.8 and 6.1.1.4'
H H 0.0000 0.0000 'International Tables Vol C Tables 4.2.6.8 and 6.1.1.4'
Si Si 0.0817 0.0704 'International Tables Vol C Tables 4.2.6.8 and 6.1.1.4'
P P 0.1023 0.0942 'International Tables Vol C Tables 4.2.6.8 and 6.1.1.4'
Ge Ge 0.1547 1.8001 'International Tables Vol C Tables 4.2.6.8 and 6.1.1.4'

loop_
_geom_angle_atom_site_label_1
_geom_angle_atom_site_label_2
_geom_angle_atom_site_label_3
_geom_angle
Si2 Ge1 Si1 108.17(14)
Si2 Ge1 Si3 105.94(14)
Si1 Ge1 Si3 109.23(13)
Si2 Ge1 Ge2 131.41(11)
Si1 Ge1 Ge2 97.16(11)
Si3 Ge1 Ge2 103.59(10)
P1 Ge2 Ge3 98.04(10)
P1 Ge2 Ge1 105.61(10)
Ge3 Ge2 Ge1 101.21(6)
Si6 Ge3 Si4 107.90(13)
Si6 Ge3 Si5 104.81(13)
Si4 Ge3 Si5 105.16(13)
Si6 Ge3 Ge2 131.64(10)
Si4 Ge3 Ge2 97.02(10)
Si5 Ge3 Ge2 107.68(11)
C5 P1 C3 106.2(6)
C5 P1 C1 104.2(7)
C3 P1 C1 102.8(7)
C5 P1 Ge2 122.7(5)
C3 P1 Ge2 108.6(5)
C1 P1 Ge2 110.6(5)
C7 Si1 C8 106.4(8)
C7 Si1 C9 108.4(10)
C8 Si1 C9 106.3(8)
C7 Si1 Ge1 113.2(6)
C8 Si1 Ge1 110.9(5)
C9 Si1 Ge1 111.3(6)
C10 Si2 C12 107.2(7)
C10 Si2 C11 106.8(8)
C12 Si2 C11 106.8(8)
C10 Si2 Ge1 114.4(5)
C12 Si2 Ge1 113.8(5)
C11 Si2 Ge1 107.3(5)
C13 Si3 C14 105.0(7)
C13 Si3 Si4 111.0(5)
C14 Si3 Si4 108.8(5)
C13 Si3 Ge1 114.1(5)
C14 Si3 Ge1 111.8(5)
Si4 Si3 Ge1 106.06(15)
C16 Si4 C15 107.4(7)
C16 Si4 Si3 111.0(5)
C15 Si4 Si3 106.5(5)
C16 Si4 Ge3 114.1(5)
C15 Si4 Ge3 110.0(5)
Si3 Si4 Ge3 107.61(15)
C17 Si5 C18 109.9(7)
C17 Si5 C19 105.2(7)
C18 Si5 C19 108.3(7)
C17 Si5 Ge3 111.5(5)
C18 Si5 Ge3 109.7(5)
C19 Si5 Ge3 112.2(5)
C20 Si6 C21 107.3(7)
C20 Si6 C22 106.6(7)
C21 Si6 C22 106.9(8)
C20 Si6 Ge3 114.1(5)
C21 Si6 Ge3 112.0(5)
C22 Si6 Ge3 109.6(5)
C2 C1 P1 111.8(11)
C4 C3 P1 113.6(10)
C6 C5 P1 116.6(10)

loop_
_geom_bond_atom_site_label_1
_geom_bond_atom_site_label_2
_geom_bond_distance
Ge1 Si2 2.385(4)
Ge1 Si1 2.386(4)
Ge1 Si3 2.411(4)
Ge1 Ge2 2.5358(18)
Ge2 P1 2.390(4)
Ge2 Ge3 2.4976(18)
Ge3 Si6 2.391(4)
Ge3 Si4 2.391(3)
Ge3 Si5 2.396(4)
P1 C5 1.805(15)
P1 C3 1.836(13)
P1 C1 1.837(14)
Si1 C7 1.851(18)
Si1 C8 1.858(16)
Si1 C9 1.867(18)
Si2 C10 1.868(15)
Si2 C12 1.875(15)
Si2 C11 1.880(17)
Si3 C13 1.869(13)
Si3 C14 1.904(16)
Si3 Si4 2.337(5)
Si4 C16 1.886(15)
Si4 C15 1.908(14)
Si5 C17 1.846(14)
Si5 C18 1.863(14)
Si5 C19 1.868(15)
Si6 C20 1.864(14)
Si6 C21 1.872(16)
Si6 C22 1.886(15)
C1 C2 1.52(2)
C3 C4 1.51(2)
C5 C6 1.49(2)

loop_
_geom_torsion_atom_site_label_1
_geom_torsion_atom_site_label_2
_geom_torsion_atom_site_label_3
_geom_torsion_atom_site_label_4
_geom_torsion
Si2 Ge1 Ge2 P1 6.91(18)
Si1 Ge1 Ge2 P1 -115.09(13)
Si3 Ge1 Ge2 P1 133.07(13)
Si2 Ge1 Ge2 Ge3 -94.83(16)
Si1 Ge1 Ge2 Ge3 143.17(11)
Si3 Ge1 Ge2 Ge3 31.34(11)
P1 Ge2 Ge3 Si6 -32.14(17)
Ge1 Ge2 Ge3 Si6 75.62(14)
P1 Ge2 Ge3 Si4 -153.74(12)
Ge1 Ge2 Ge3 Si4 -45.98(10)
P1 Ge2 Ge3 Si5 97.85(13)
Ge1 Ge2 Ge3 Si5 -154.39(11)
Ge3 Ge2 P1 C5 68.0(6)
Ge1 Ge2 P1 C5 -36.1(6)
Ge3 Ge2 P1 C3 -56.4(5)
Ge1 Ge2 P1 C3 -160.5(5)
Ge3 Ge2 P1 C1 -168.5(5)
Ge1 Ge2 P1 C1 87.4(5)
Si2 Ge1 Si1 C7 38.1(8)
Si3 Ge1 Si1 C7 -76.8(8)
Ge2 Ge1 Si1 C7 176.1(8)
Si2 Ge1 Si1 C8 -81.4(6)
Si3 Ge1 Si1 C8 163.7(6)
Ge2 Ge1 Si1 C8 56.5(6)
Si2 Ge1 Si1 C9 160.5(8)
Si3 Ge1 Si1 C9 45.6(8)
Ge2 Ge1 Si1 C9 -61.6(8)
Si1 Ge1 Si2 C10 52.5(6)
Si3 Ge1 Si2 C10 169.5(6)
Ge2 Ge1 Si2 C10 -65.2(6)
Si1 Ge1 Si2 C12 176.2(5)
Si3 Ge1 Si2 C12 -66.8(5)
Ge2 Ge1 Si2 C12 58.5(6)
Si1 Ge1 Si2 C11 -65.8(7)
Si3 Ge1 Si2 C11 51.2(7)
Ge2 Ge1 Si2 C11 176.5(7)
Si2 Ge1 Si3 C13 -99.9(6)
Si1 Ge1 Si3 C13 16.4(6)
Ge2 Ge1 Si3 C13 119.1(5)
Si2 Ge1 Si3 C14 19.1(6)
Si1 Ge1 Si3 C14 135.4(6)
Ge2 Ge1 Si3 C14 -121.9(6)
Si2 Ge1 Si3 Si4 137.59(17)
Si1 Ge1 Si3 Si4 -106.10(18)
Ge2 Ge1 Si3 Si4 -3.38(18)
C13 Si3 Si4 C16 82.1(8)
C14 Si3 Si4 C16 -33.0(7)
Ge1 Si3 Si4 C16 -153.5(5)
C13 Si3 Si4 C15 -34.5(7)
C14 Si3 Si4 C15 -149.6(7)
Ge1 Si3 Si4 C15 89.9(5)
C13 Si3 Si4 Ge3 -152.4(5)
C14 Si3 Si4 Ge3 92.5(5)
Ge1 Si3 Si4 Ge3 -28.0(2)
Si6 Ge3 Si4 C16 32.3(6)
Si5 Ge3 Si4 C16 -79.2(6)
Ge2 Ge3 Si4 C16 170.3(6)
Si6 Ge3 Si4 C15 153.1(5)
Si5 Ge3 Si4 C15 41.6(5)
Ge2 Ge3 Si4 C15 -68.9(5)
Si6 Ge3 Si4 Si3 -91.32(18)
Si5 Ge3 Si4 Si3 157.22(17)
Ge2 Ge3 Si4 Si3 46.70(17)
Si6 Ge3 Si5 C17 42.6(5)
Si4 Ge3 Si5 C17 156.3(5)
Ge2 Ge3 Si5 C17 -101.0(5)
Si6 Ge3 Si5 C18 164.5(6)
Si4 Ge3 Si5 C18 -81.8(6)
Ge2 Ge3 Si5 C18 20.8(6)
Si6 Ge3 Si5 C19 -75.1(6)
Si4 Ge3 Si5 C19 38.6(6)
Ge2 Ge3 Si5 C19 141.3(6)
Si4 Ge3 Si6 C20 174.6(5)
Si5 Ge3 Si6 C20 -73.7(5)
Ge2 Ge3 Si6 C20 57.3(6)
Si4 Ge3 Si6 C21 52.5(6)
Si5 Ge3 Si6 C21 164.2(6)
Ge2 Ge3 Si6 C21 -64.9(6)
Si4 Ge3 Si6 C22 -66.0(6)
Si5 Ge3 Si6 C22 45.7(6)
Ge2 Ge3 Si6 C22 176.6(5)
C5 P1 C1 C2 56.4(12)
C3 P1 C1 C2 167.0(10)
Ge2 P1 C1 C2 -77.2(11)
C5 P1 C3 C4 169.3(11)
C1 P1 C3 C4 60.1(12)
Ge2 P1 C3 C4 -57.1(12)
C3 P1 C5 C6 -49.3(13)
C1 P1 C5 C6 58.8(13)
Ge2 P1 C5 C6 -174.8(10)
